data_9000725
loop_
_publ_author_name
'Moore, P. B.'
'Araki, T.'

_publ_section_title
;
 Armangite, Mn26[As6(OH)4O14][As6O18]2[CO3], a fluorite derivative structure
;
_journal_name_full 'American Mineralogist'
_journal_page_first 748
_journal_page_last 757
_journal_volume 64
_journal_year 1979
_chemical_formula_sum 'C As18 Mn26 O57'
_chemical_name_mineral Armangite
_space_group_IT_number 147
_symmetry_space_group_name_Hall '-P 3'
_symmetry_space_group_name_H-M 'P -3'
_cell_angle_alpha 90
_cell_angle_beta 90
_cell_angle_gamma 120
_cell_length_a 13.491
_cell_length_b 13.491
_cell_length_c 8.855
_cell_formula_units_Z 1
_cell_volume 1395.750
_database_code_amcsd 0000738
_exptl_crystal_density_diffrn 4.403
_cod_original_cell_volume 1395.749
_cod_original_formula_sum 'C Mn26 As18 O57'
_cod_database_code 9000725

loop_
_space_group_symop_operation_xyz
x,y,z
y,-x+y,-z
-x+y,-x,z
-x,-y,-z
-y,x-y,z
x-y,x,-z

loop_
_atom_site_aniso_label
_atom_site_aniso_U_11
_atom_site_aniso_U_22
_atom_site_aniso_U_33
_atom_site_aniso_U_12
_atom_site_aniso_U_13
_atom_site_aniso_U_23
C 0.01480 0.01480 0.00874 0.00740 0.00000 0.00000
Mn1 0.01030 0.01030 0.01029 0.00512 0.00000 0.00000
Mn2 0.01196 0.01148 0.00743 0.00609 0.00026 -0.00005
Mn3 0.01231 0.01169 0.01998 0.00629 -0.00236 -0.00089
Mn4 0.01238 0.01162 0.01732 0.00657 -0.00100 -0.00183
Mn5 0.01162 0.03236 0.00945 0.00636 0.00037 -0.00079
As1 0.01058 0.01086 0.01088 0.00574 0.00089 0.00105
As2 0.00996 0.00961 0.01200 0.00477 -0.00079 0.00047
As3 0.01618 0.01127 0.00973 0.00595 0.00000 -0.00058
O1 0.00982 0.01805 0.01247 0.00809 0.00079 -0.00068
O2 0.01065 0.01729 0.01374 0.00975 -0.00079 -0.00189
O3 0.01846 0.01667 0.00874 0.00975 -0.00362 -0.00519
O4 0.00920 0.01445 0.02157 0.00477 -0.00367 -0.00042
O5 0.01425 0.02005 0.01287 0.00761 -0.00199 -0.00466
O6 0.01093 0.01508 0.02129 0.00615 0.00021 -0.00419
O7 0.01812 0.02856 0.02026 0.01494 -0.00058 0.00309
O8 0.01909 0.01895 0.01136 0.00733 0.00215 -0.00173
O9 0.01314 0.01397 0.00898 0.00512 -0.00115 -0.00325
O10 0.01604 0.02268 0.03206 0.00781 -0.00252 -0.00461

loop_
_atom_site_label
_atom_site_fract_x
_atom_site_fract_y
_atom_site_fract_z
_atom_site_occupancy
C 0.00000 0.00000 0.00000 1.00000
Mn1 0.33333 0.66667 0.30314 1.00000
Mn2 0.33535 0.16007 0.30385 1.00000
Mn3 0.33164 0.41219 0.31632 1.00000
Mn4 0.09437 0.41460 0.35678 1.00000
Mn5 0.25044 0.24126 -0.00272 1.00000
As1 0.09897 0.18907 0.34454 1.00000
As2 0.58542 0.17085 0.37161 1.00000
As3 0.29352 0.49418 0.00731 1.00000
O1 0.22140 0.22850 0.23360 1.00000
O2 0.02310 0.24270 0.23970 1.00000
O3 0.17250 0.31750 0.45490 1.00000
O4 0.44250 0.07600 0.32700 1.00000
O5 0.57610 0.17060 0.57600 1.00000
O6 0.65400 0.08810 0.37500 1.00000
O7 0.38550 0.43980 0.06760 1.00000
O8 0.24250 0.49610 0.19160 1.00000
O9 0.18440 0.35880 0.94270 1.00000
O10 0.11150 0.05200 0.00000 0.50000

loop_
_cod_related_entry_id
_cod_related_entry_database
_cod_related_entry_code
1 AMCSD 0000738
